data_1573715
loop_
_publ_author_name
'Greijer, Bj\"orn'
'Nefedova, Alexandra'
'Agback, Tatiana'
'Agback, Peter'
'Kisand, Vambola'
'Rausalu, Kai'
'Vanetsev, Alexander'
'Seisenbaeva, Gulaim A.'
'Ivask, Angela'
'Kessler, Vadim G.'

_publ_section_title
;
 Molecular Mechanisms behind the Anti Corona Virus Activity of Small Metal
 Oxide Nanoparticles
;
_journal_name_full Nanoscale
_journal_paper_doi 10.1039/D4NR03730H
_journal_year 2025
_chemical_formula_sum 'C24 H42 N6 O56 S3 Si W12'
_chemical_formula_weight 3641.10
_space_group_crystal_system monoclinic
_space_group_IT_number 14
_space_group_name_Hall '-P 2ybc'
_space_group_name_H-M_alt 'P 1 21/c 1'
_atom_sites_solution_hydrogens geom
_audit_creation_method SHELXL-2018/3
_audit_update_record
;
2024-08-30 deposited with the CCDC.	2025-01-17 downloaded from the CCDC.
;
_cell_angle_alpha 90
_cell_angle_beta 91.018(2)
_cell_angle_gamma 90
_cell_formula_units_Z 4
_cell_length_a 32.191(3)
_cell_length_b 14.8183(12)
_cell_length_c 15.3532(13)
_cell_measurement_reflns_used 9987
_cell_measurement_temperature 273(2)
_cell_measurement_theta_max 32.26
_cell_measurement_theta_min 2.28
_cell_volume 7322.6(11)
_computing_cell_refinement 'Bruker SAINT'
_computing_data_collection 'Bruker APEX2'
_computing_data_reduction 'Bruker SAINT'
_computing_molecular_graphics 'Bruker SHELXTL'
_computing_publication_material 'Bruker SHELXTL'
_computing_structure_refinement 'SHELXL-2014 (Sheldrick 2014)'
_computing_structure_solution 'SHELXS-97 (Sheldrick 2008)'
_diffrn_ambient_temperature 273(2)
_diffrn_measured_fraction_theta_full 0.999
_diffrn_measured_fraction_theta_max 0.978
_diffrn_measurement_device_type 'Bruker D8 Quest ECO'
_diffrn_measurement_method 'omega scan'
_diffrn_radiation_type MoK\a
_diffrn_radiation_wavelength 0.71073
_diffrn_reflns_av_R_equivalents 0.0967
_diffrn_reflns_av_unetI/netI 0.0886
_diffrn_reflns_Laue_measured_fraction_full 0.999
_diffrn_reflns_Laue_measured_fraction_max 0.978
_diffrn_reflns_limit_h_max 47
_diffrn_reflns_limit_h_min -48
_diffrn_reflns_limit_k_max 22
_diffrn_reflns_limit_k_min -21
_diffrn_reflns_limit_l_max 22
_diffrn_reflns_limit_l_min -23
_diffrn_reflns_number 119465
_diffrn_reflns_point_group_measured_fraction_full 0.999
_diffrn_reflns_point_group_measured_fraction_max 0.978
_diffrn_reflns_theta_full 25.242
_diffrn_reflns_theta_max 32.487
_diffrn_reflns_theta_min 2.278
_diffrn_source 'sealed tube'
_exptl_absorpt_coefficient_mu 18.974
_exptl_absorpt_correction_T_max 0.312
_exptl_absorpt_correction_T_min 0.131
_exptl_absorpt_correction_type empirical
_exptl_absorpt_process_details 'Bruker SADABS'
_exptl_crystal_colour colorless
_exptl_crystal_density_diffrn 3.303
_exptl_crystal_density_meas ?
_exptl_crystal_density_method 'not measured'
_exptl_crystal_description needle
_exptl_crystal_F_000 6504
_exptl_crystal_recrystallization_method 'Re-crystallisation from solvent'
_exptl_crystal_size_max 0.180
_exptl_crystal_size_mid 0.100
_exptl_crystal_size_min 0.080
_exptl_transmission_factor_max 0.312
_exptl_transmission_factor_min 0.131
_refine_diff_density_max 7.394
_refine_diff_density_min -3.147
_refine_diff_density_rms 0.485
_refine_ls_extinction_method none
_refine_ls_goodness_of_fit_ref 1.060
_refine_ls_hydrogen_treatment constr
_refine_ls_matrix_type full
_refine_ls_number_parameters 911
_refine_ls_number_reflns 25909
_refine_ls_number_restraints 1166
_refine_ls_restrained_S_all 1.041
_refine_ls_R_factor_all 0.1115
_refine_ls_R_factor_gt 0.0745
_refine_ls_shift/su_max 0.001
_refine_ls_shift/su_mean 0.000
_refine_ls_structure_factor_coef Fsqd
_refine_ls_weighting_details 'w=1/[\s^2^(Fo^2^)+(0.0533P)^2^+392.5063P] where P=(Fo^2^+2Fc^2^)/3'
_refine_ls_weighting_scheme calc
_refine_ls_wR_factor_gt 0.1789
_refine_ls_wR_factor_ref 0.1945
_reflns_Friedel_coverage 0.000
_reflns_number_gt 17682
_reflns_number_total 25909
_reflns_threshold_expression 'I > 2\s(I)'
_cod_data_source_file d4nr03730h2.cif
_cod_data_source_block shelx_CCDC1
_cod_depositor_comments
;
The following automatic conversions were performed:

data item '_exptl_absorpt_correction_type' value 'Empirical' was
changed to 'empirical' in accordance with the
/home/data/users/saulius/crontab/automatic-downloads/rss-feeds/RSC/lib/dictionaries/cif_core.dic
dictionary named 'cif_core.dic' version 2.4.2 last updated on
2011-04-26.

data item '_exptl_crystal_density_meas' value 'not measured' was
changed to '?' -- the value is perceived as not measured.

Automatic conversion script
Id: cif_fix_values 8170 2020-07-09 18:12:32Z antanas 
;
_cod_original_sg_symbol_H-M 'P 21/c'
_cod_database_code 1573715
_shelx_shelxl_version_number 2018/3
_shelx_space_group_comment
;
The symmetry employed for this shelxl refinement is uniquely defined
by the following loop, which should always be used as a source of
symmetry information in preference to the above space-group names.
They are only intended as comments.
;
_shelx_estimated_absorpt_t_min 0.131
_shelx_estimated_absorpt_t_max 0.312
_exptl_absorpt_special_details 'Bruker SADABS'

loop_
_space_group_symop_operation_xyz
'x, y, z'
'-x, y+1/2, -z+1/2'
'-x, -y, -z'
'x, -y-1/2, z-1/2'

loop_
_atom_site_label
_atom_site_type_symbol
_atom_site_fract_x
_atom_site_fract_y
_atom_site_fract_z
_atom_site_U_iso_or_equiv
_atom_site_adp_type
_atom_site_occupancy
_atom_site_site_symmetry_order
_atom_site_calc_flag
_atom_site_refinement_flags_posn
_atom_site_refinement_flags_adp
_atom_site_refinement_flags_occupancy
_atom_site_disorder_assembly
_atom_site_disorder_group
W1 W 0.21045(2) 0.32842(4) 0.75406(4) 0.02604(13) Uani 1 1 d . U . . .
W2 W 0.24600(2) 0.52480(4) 0.88236(4) 0.02503(13) Uani 1 1 d . U . . .
W3 W 0.21462(2) 0.66659(4) 0.72413(4) 0.03066(15) Uani 1 1 d . U . . .
W4 W 0.31328(2) 0.67290(4) 0.79906(4) 0.02662(13) Uani 1 1 d . U . . .
W5 W 0.31869(2) 0.33946(4) 0.83616(4) 0.02479(13) Uani 1 1 d . U . . .
W6 W 0.38613(2) 0.48712(4) 0.75117(4) 0.02660(13) Uani 1 1 d . U . . .
W7 W 0.35092(2) 0.64148(4) 0.57430(4) 0.02888(14) Uani 1 1 d . U . . .
W8 W 0.25161(2) 0.63351(4) 0.49994(4) 0.02995(14) Uani 1 1 d . U . . .
W9 W 0.17862(2) 0.47082(5) 0.59497(4) 0.03017(14) Uani 1 1 d . U . . .
W10 W 0.24375(2) 0.30195(4) 0.54937(4) 0.02550(13) Uani 1 1 d . U . . .
W11 W 0.31777(2) 0.46419(4) 0.45786(4) 0.02645(13) Uani 1 1 d . U . . .
W12 W 0.35220(2) 0.31084(4) 0.63319(4) 0.02458(13) Uani 1 1 d . U . . .
Si1 Si 0.28232(12) 0.4871(2) 0.6715(2) 0.0167(6) Uani 1 1 d . U . . .
S1 S 0.14597(19) -0.0035(4) 0.7068(4) 0.0510(13) Uani 1 1 d . U . . .
S2 S 0.5419(2) 0.6117(5) 0.7059(4) 0.0650(17) Uani 1 1 d . U . . .
O1 O 0.2143(4) 0.4333(7) 0.8257(7) 0.028(2) Uani 1 1 d . U . . .
O2 O 0.2086(4) 0.6168(8) 0.8368(7) 0.034(2) Uani 1 1 d . U . . .
O3 O 0.2616(4) 0.7303(7) 0.7677(7) 0.0294(19) Uani 1 1 d . U . . .
O4 O 0.3384(4) 0.7613(8) 0.8458(7) 0.034(2) Uani 1 1 d . U . . .
O5 O 0.2859(4) 0.6198(7) 0.8970(6) 0.0270(19) Uani 1 1 d . U . . .
O6 O 0.2685(4) 0.5613(7) 0.7438(6) 0.0236(16) Uani 1 1 d . U . . .
O7 O 0.3205(3) 0.4269(6) 0.7089(6) 0.0202(15) Uani 1 1 d . U . . .
O8 O 0.2662(4) 0.3044(7) 0.7937(7) 0.0272(18) Uani 1 1 d . U . . .
O9 O 0.3693(4) 0.4078(7) 0.8420(7) 0.0284(19) Uani 1 1 d . U . . .
O10 O 0.3809(4) 0.5580(8) 0.6476(7) 0.029(2) Uani 1 1 d . U . . .
O11 O 0.3041(4) 0.6966(7) 0.5138(7) 0.033(2) Uani 1 1 d . U . . .
O12 O 0.2110(4) 0.5419(8) 0.5194(7) 0.033(2) Uani 1 1 d . U . . .
O13 O 0.1297(4) 0.4872(9) 0.5556(9) 0.043(3) Uani 1 1 d . U . . .
O14 O 0.1841(4) 0.5671(8) 0.6764(8) 0.034(2) Uani 1 1 d . U . . .
O15 O 0.1658(4) 0.3894(9) 0.6896(8) 0.035(2) Uani 1 1 d . U . . .
O16 O 0.2417(3) 0.4224(6) 0.6500(6) 0.0219(15) Uani 1 1 d . U . . .
O17 O 0.2726(4) 0.3861(8) 0.4776(7) 0.0281(19) Uani 1 1 d . U . . .
O18 O 0.3342(4) 0.4269(8) 0.3589(7) 0.036(3) Uani 1 1 d . U . . .
O19 O 0.3494(4) 0.3928(7) 0.5366(7) 0.0263(19) Uani 1 1 d . U . . .
O20 O 0.3435(4) 0.2677(7) 0.7486(7) 0.027(2) Uani 1 1 d . U . . .
O21 O 0.3970(4) 0.3833(7) 0.6813(7) 0.0274(19) Uani 1 1 d . U . . .
O22 O 0.2967(4) 0.2787(7) 0.6036(7) 0.0271(18) Uani 1 1 d . U . . .
O23 O 0.3806(4) 0.2238(8) 0.5930(8) 0.037(3) Uani 1 1 d . U . . .
O24 O 0.2792(4) 0.5559(8) 0.4198(7) 0.030(2) Uani 1 1 d . U . . .
O25 O 0.2965(3) 0.5395(7) 0.5832(6) 0.0227(16) Uani 1 1 d . U . . .
O26 O 0.3567(4) 0.5612(8) 0.4770(7) 0.032(2) Uani 1 1 d . U . . .
O27 O 0.2369(4) 0.2088(8) 0.4861(8) 0.032(2) Uani 1 1 d . U . . .
O28 O 0.2188(4) 0.2553(7) 0.6555(7) 0.028(2) Uani 1 1 d . U . . .
O29 O 0.1917(4) 0.3655(8) 0.5282(7) 0.034(2) Uani 1 1 d . U . . .
O30 O 0.2359(4) 0.6799(7) 0.6099(7) 0.032(2) Uani 1 1 d . U . . .
O31 O 0.3298(4) 0.6866(7) 0.6806(7) 0.031(2) Uani 1 1 d . U . . .
O32 O 0.3541(4) 0.5802(7) 0.8047(7) 0.0257(18) Uani 1 1 d . U . . .
O33 O 0.2904(4) 0.4418(7) 0.8841(7) 0.0275(19) Uani 1 1 d . U . . .
O34 O 0.3270(4) 0.2743(8) 0.9255(7) 0.035(3) Uani 1 1 d . U . . .
O35 O 0.2300(4) 0.5178(8) 0.9879(7) 0.036(3) Uani 1 1 d . U . . .
O39 O 0.2252(5) 0.7036(10) 0.4307(8) 0.048(3) Uani 1 1 d . U . . .
O40 O 0.1784(5) 0.7517(9) 0.7267(9) 0.050(3) Uani 1 1 d . U . . .
O41 O 0.1811(4) 0.2581(8) 0.8142(8) 0.036(3) Uani 1 1 d . U . . .
O42 O 0.3886(5) 0.7184(9) 0.5519(8) 0.042(3) Uani 1 1 d . U . . .
O43 O 0.4353(4) 0.5132(9) 0.7884(10) 0.045(3) Uani 1 1 d . U . . .
N2A N 0.3292(6) -0.0354(9) 0.6153(10) 0.038(3) Uani 1 1 d . U . . .
N1A N 0.2489(5) 0.0143(11) 0.6854(10) 0.040(3) Uani 1 1 d . U . . .
C3A C 0.2825(6) 0.0791(12) 0.6791(13) 0.040(3) Uani 1 1 d . U . . .
H3AA H 0.298803 0.078751 0.732877 0.048 Uiso 1 1 calc R U . . .
H3AB H 0.271037 0.139103 0.671295 0.048 Uiso 1 1 calc R U . . .
C4A C 0.3100(6) 0.0578(11) 0.6050(13) 0.038(3) Uani 1 1 d . U . . .
H4AA H 0.331896 0.102642 0.602086 0.046 Uiso 1 1 calc R U . . .
H4AB H 0.294000 0.060316 0.550935 0.046 Uiso 1 1 calc R U . . .
C6A C 0.2673(7) -0.0768(13) 0.6986(14) 0.046(4) Uani 1 1 d . U . . .
H6AA H 0.245282 -0.120840 0.704568 0.055 Uiso 1 1 calc R U . . .
H6AB H 0.284019 -0.077228 0.751772 0.055 Uiso 1 1 calc R U . . .
N2B N 0.4759(6) 0.7553(17) 0.3785(13) 0.062(4) Uani 1 1 d . U . . .
O1B O 0.5039(6) 0.6033(14) 0.6538(12) 0.071(5) Uani 1 1 d . U . . .
O1A O 0.1309(6) 0.0886(13) 0.7188(12) 0.066(4) Uani 1 1 d . U . . .
C7A C 0.3564(8) -0.0568(14) 0.5426(15) 0.056(4) Uani 1 1 d . U . . .
H7AA H 0.340299 -0.053326 0.488750 0.068 Uiso 1 1 calc R U . . .
H7AB H 0.366021 -0.118570 0.549078 0.068 Uiso 1 1 calc R U . . .
O2A O 0.1635(6) -0.0176(15) 0.6223(11) 0.072(5) Uani 1 1 d . U . . .
C5A C 0.2936(8) -0.1017(12) 0.6238(15) 0.053(4) Uani 1 1 d . U . . .
H5AA H 0.276929 -0.101702 0.570625 0.063 Uiso 1 1 calc R U . . .
H5AB H 0.304610 -0.162099 0.632495 0.063 Uiso 1 1 calc R U . . .
C8A C 0.3928(10) 0.0028(16) 0.5357(16) 0.066(5) Uani 1 1 d . U . . .
H8AA H 0.403697 -0.000411 0.477251 0.079 Uiso 1 1 calc R U . . .
H8AB H 0.384736 0.064712 0.546887 0.079 Uiso 1 1 calc R U . . .
C1A C 0.1854(7) -0.0189(17) 0.7823(15) 0.053(4) Uani 1 1 d . U . . .
H1AB H 0.174848 -0.007196 0.839921 0.064 Uiso 1 1 calc R U . . .
H1AC H 0.194316 -0.081457 0.780544 0.064 Uiso 1 1 calc R U . . .
O3A O 0.1162(6) -0.0734(15) 0.7262(14) 0.081(5) Uani 1 1 d . U . . .
O2B O 0.5370(7) 0.6613(15) 0.7877(14) 0.085(5) Uani 1 1 d . U . . .
C2A C 0.2243(7) 0.0440(15) 0.7666(14) 0.049(4) Uani 1 1 d . U . . .
H2AB H 0.214919 0.105695 0.758806 0.058 Uiso 1 1 calc R U . . .
H2AC H 0.242500 0.042152 0.817593 0.058 Uiso 1 1 calc R U . . .
N1B N 0.5235(8) 0.740(2) 0.5386(18) 0.091(6) Uani 1 1 d . U . . .
O4A O 0.4245(8) -0.0247(17) 0.5980(16) 0.101(7) Uani 1 1 d . U . . .
H4AC H 0.444591 0.008937 0.594397 0.151 Uiso 1 1 calc R U . . .
O4B O 0.4618(8) 0.6895(15) 0.2063(19) 0.109(8) Uani 1 1 d . U . . .
H4BA H 0.462590 0.693844 0.153075 0.164 Uiso 1 1 calc R U . . .
C8B C 0.4368(7) 0.757(2) 0.2390(19) 0.072(7) Uani 1 1 d . U . . .
H8BA H 0.408850 0.749899 0.215087 0.086 Uiso 1 1 calc R U . . .
H8BB H 0.447257 0.815009 0.221397 0.086 Uiso 1 1 calc R U . . .
C4B C 0.4720(10) 0.818(2) 0.457(2) 0.082(6) Uani 1 1 d . U . . .
H4BB H 0.463184 0.877138 0.436390 0.098 Uiso 1 1 calc R U . . .
H4BC H 0.450390 0.795036 0.494212 0.098 Uiso 1 1 calc R U . . .
C7B C 0.4356(8) 0.752(2) 0.3333(19) 0.080(7) Uani 1 1 d . U . . .
H7BA H 0.421663 0.696854 0.349575 0.096 Uiso 1 1 calc R U . . .
H7BB H 0.418894 0.802120 0.353803 0.096 Uiso 1 1 calc R U . . .
O3B O 0.5612(8) 0.5275(17) 0.7178(17) 0.109(8) Uani 1 1 d . U . . .
C1B C 0.5756(10) 0.676(2) 0.646(2) 0.083(6) Uani 1 1 d . U . . .
H1BB H 0.603307 0.658921 0.641653 0.100 Uiso 1 1 calc R U . . .
C6B C 0.5311(11) 0.680(3) 0.461(2) 0.100(8) Uani 1 1 d . U . . .
H6BA H 0.541823 0.622706 0.481106 0.120 Uiso 1 1 calc R U . . .
H6BB H 0.551930 0.708022 0.424831 0.120 Uiso 1 1 calc R U . . .
C5B C 0.4908(10) 0.665(2) 0.406(2) 0.084(7) Uani 1 1 d . U . . .
H5BA H 0.496574 0.627709 0.355307 0.101 Uiso 1 1 calc R U . . .
H5BB H 0.469954 0.634402 0.440237 0.101 Uiso 1 1 calc R U . . .
C3B C 0.5078(11) 0.828(3) 0.506(2) 0.097(8) Uani 1 1 d . U . . .
H3BB H 0.502588 0.867481 0.554640 0.117 Uiso 1 1 calc R U . . .
H3BC H 0.528909 0.855938 0.470342 0.117 Uiso 1 1 calc R U . . .
C2B C 0.5603(10) 0.754(3) 0.603(2) 0.096(8) Uani 1 1 d . U . . .
H2BB H 0.582960 0.781389 0.571099 0.115 Uiso 1 1 calc R U . . .
H2BC H 0.551874 0.797464 0.646636 0.115 Uiso 1 1 calc R U . . .
S3 S 0.0045(4) 0.0010(8) 1.1888(8) 0.118(3) Uani 1 1 d D U . . .
O1C O -0.0298(8) 0.0005(17) 1.1285(18) 0.141(6) Uani 1 1 d D U . . .
O3C O 0.0149(9) 0.0845(14) 1.2347(17) 0.154(6) Uani 1 1 d D U . . .
C3C C 0.102(2) -0.234(5) 1.087(4) 0.214(12) Uani 1 1 d D U . . .
H3CB H 0.087043 -0.273318 1.126246 0.257 Uiso 1 1 calc R U . . .
H3CC H 0.119442 -0.193742 1.120499 0.257 Uiso 1 1 calc R U . . .
C8C C 0.102(2) -0.550(3) 0.924(5) 0.235(9) Uani 1 1 d D U . . .
H8CA H 0.102739 -0.565347 0.865657 0.282 Uiso 1 1 calc R U . . .
N1C N 0.0708(18) -0.180(3) 1.029(4) 0.217(8) Uani 1 1 d D U . . .
C4C C 0.128(2) -0.290(5) 1.022(4) 0.228(8) Uani 1 1 d D U . . .
H4CA H 0.156385 -0.286478 1.019872 0.273 Uiso 1 1 calc R U . . .
O4C O 0.1001(16) -0.636(3) 0.968(3) 0.242(10) Uani 1 1 d D U . . .
H4CB H 0.099742 -0.676373 0.932323 0.362 Uiso 1 1 calc R U . . .
C1C C 0.0432(9) -0.008(2) 1.122(2) 0.190(9) Uani 1 1 d D U . . .
N2C N 0.1018(19) -0.351(3) 0.962(4) 0.231(8) Uani 1 1 d D U . . .
C6C C 0.050(2) -0.260(4) 0.981(4) 0.228(8) Uani 1 1 d D U . . .
H6CA H 0.024908 -0.282893 1.000330 0.273 Uiso 1 1 calc R U . . .
C5C C 0.072(2) -0.301(5) 0.901(4) 0.229(8) Uani 1 1 d D U . . .
H5CA H 0.053672 -0.340999 0.866639 0.275 Uiso 1 1 calc R U . . .
H5CB H 0.084723 -0.256902 0.863922 0.275 Uiso 1 1 calc R U . . .
C7C C 0.103(2) -0.445(3) 0.926(5) 0.232(8) Uani 1 1 d D U . . .
H7CA H 0.108332 -0.433066 0.867253 0.279 Uiso 1 1 calc R U . . .
O2C O 0.0124(9) -0.0809(15) 1.2411(17) 0.150(6) Uani 1 1 d D U . . .
C2C C 0.0499(18) -0.099(3) 1.070(4) 0.218(13) Uani 1 1 d D U . . .
O1X O 0.3702(5) -0.0809(10) 0.7631(9) 0.051(4) Uani 1 1 d . . . . .
O2X O 0.0605(10) 0.169(2) 1.023(2) 0.058(9) Uani 0.54(3) 1 d . U P . .
O3X O 0.0992(9) 0.2381(19) 1.0781(18) 0.038(8) Uani 0.46(3) 1 d . U P . .

loop_
_atom_site_aniso_label
_atom_site_aniso_U_11
_atom_site_aniso_U_22
_atom_site_aniso_U_33
_atom_site_aniso_U_23
_atom_site_aniso_U_13
_atom_site_aniso_U_12
W1 0.0338(3) 0.0223(3) 0.0222(3) -0.0001(2) 0.0037(2) -0.0056(2)
W2 0.0376(4) 0.0209(3) 0.0168(2) -0.00109(19) 0.0053(2) -0.0014(2)
W3 0.0433(4) 0.0226(3) 0.0262(3) -0.0002(2) 0.0041(3) 0.0105(3)
W4 0.0420(4) 0.0177(3) 0.0202(3) -0.00286(19) 0.0051(2) -0.0030(2)
W5 0.0353(3) 0.0199(3) 0.0192(2) 0.00509(19) 0.0002(2) 0.0009(2)
W6 0.0302(3) 0.0223(3) 0.0273(3) -0.0007(2) -0.0003(2) -0.0029(2)
W7 0.0448(4) 0.0205(3) 0.0215(3) 0.0008(2) 0.0086(2) -0.0059(3)
W8 0.0443(4) 0.0248(3) 0.0207(3) 0.0068(2) 0.0023(2) 0.0064(3)
W9 0.0308(3) 0.0287(3) 0.0310(3) 0.0007(2) -0.0016(2) 0.0031(3)
W10 0.0350(3) 0.0211(3) 0.0205(3) -0.0039(2) 0.0000(2) -0.0015(2)
W11 0.0415(4) 0.0222(3) 0.0158(2) -0.00049(19) 0.0047(2) 0.0012(2)
W12 0.0334(3) 0.0175(2) 0.0230(3) -0.0020(2) 0.0011(2) 0.0039(2)
Si1 0.0227(18) 0.0136(15) 0.0137(14) 0.0005(11) 0.0030(12) 0.0008(13)
S1 0.048(3) 0.056(3) 0.049(3) 0.006(2) 0.002(2) -0.004(2)
S2 0.063(4) 0.086(5) 0.046(3) 0.008(3) 0.004(3) 0.029(3)
O1 0.040(6) 0.020(4) 0.023(4) -0.002(3) 0.005(4) 0.001(4)
O2 0.047(6) 0.024(5) 0.030(4) -0.004(4) 0.008(4) 0.011(4)
O3 0.052(5) 0.011(4) 0.026(5) 0.001(3) 0.007(4) 0.003(3)
O4 0.048(7) 0.030(5) 0.023(5) -0.007(4) 0.004(5) -0.009(5)
O5 0.038(5) 0.028(5) 0.015(4) -0.007(3) 0.007(3) 0.001(4)
O6 0.035(5) 0.019(4) 0.017(3) -0.004(3) 0.002(3) 0.004(3)
O7 0.025(4) 0.017(4) 0.020(4) 0.002(3) 0.000(3) 0.002(3)
O8 0.034(4) 0.025(5) 0.023(5) 0.003(3) 0.004(3) 0.001(4)
O9 0.038(5) 0.023(4) 0.024(4) 0.003(3) 0.000(4) 0.000(4)
O10 0.039(5) 0.024(4) 0.026(4) 0.002(3) 0.011(4) -0.003(4)
O11 0.058(5) 0.013(4) 0.028(5) 0.006(3) 0.007(4) -0.002(4)
O12 0.038(5) 0.037(5) 0.024(5) 0.006(4) -0.004(4) 0.004(4)
O13 0.035(5) 0.037(7) 0.055(8) -0.002(5) -0.009(5) 0.000(5)
O14 0.039(6) 0.027(4) 0.034(5) -0.005(4) 0.005(4) 0.004(4)
O15 0.035(5) 0.038(5) 0.033(5) -0.001(4) 0.004(4) 0.000(4)
O16 0.033(4) 0.014(4) 0.019(4) 0.002(3) 0.001(3) -0.002(3)
O17 0.038(5) 0.030(5) 0.017(4) -0.001(3) 0.000(4) -0.003(4)
O18 0.055(8) 0.030(6) 0.024(4) -0.003(4) 0.013(5) -0.006(5)
O19 0.036(5) 0.023(4) 0.021(4) -0.002(3) 0.004(4) 0.004(4)
O20 0.039(6) 0.018(4) 0.025(4) 0.002(3) 0.002(4) 0.004(4)
O21 0.028(5) 0.025(4) 0.029(5) 0.001(3) 0.004(4) 0.005(4)
O22 0.038(4) 0.016(4) 0.027(5) -0.004(3) 0.000(4) 0.004(3)
O23 0.044(7) 0.023(5) 0.043(6) -0.006(4) 0.003(5) 0.009(5)
O24 0.045(6) 0.027(5) 0.019(4) 0.003(3) 0.003(4) 0.001(4)
O25 0.032(4) 0.018(4) 0.017(4) 0.004(3) 0.007(3) 0.000(3)
O26 0.045(6) 0.026(5) 0.025(4) 0.001(3) 0.011(4) -0.004(4)
O27 0.038(6) 0.025(5) 0.032(5) -0.011(4) 0.000(5) -0.004(4)
O28 0.037(6) 0.022(4) 0.026(4) -0.002(3) 0.001(4) -0.006(4)
O29 0.046(5) 0.032(5) 0.025(5) -0.006(4) -0.007(4) 0.001(4)
O30 0.051(7) 0.022(5) 0.023(4) 0.006(3) 0.003(4) 0.010(4)
O31 0.059(7) 0.018(4) 0.016(4) 0.000(3) 0.008(4) -0.003(4)
O32 0.034(5) 0.020(4) 0.023(4) -0.001(3) 0.002(4) -0.006(3)
O33 0.034(5) 0.027(4) 0.022(4) 0.000(3) 0.005(4) -0.004(4)
O34 0.047(7) 0.034(6) 0.024(5) 0.013(4) -0.004(5) -0.002(5)
O35 0.054(8) 0.033(6) 0.021(4) -0.005(4) 0.007(4) -0.003(5)
O39 0.066(8) 0.048(7) 0.031(6) 0.018(5) 0.002(6) 0.017(6)
O40 0.065(8) 0.040(6) 0.045(7) -0.002(5) 0.005(6) 0.036(6)
O41 0.041(6) 0.032(6) 0.037(6) -0.001(4) 0.008(5) -0.016(5)
O42 0.065(7) 0.033(6) 0.029(6) 0.003(4) 0.007(5) -0.020(6)
O43 0.031(5) 0.040(7) 0.062(8) -0.002(6) -0.008(5) -0.009(5)
N2A 0.062(8) 0.018(5) 0.034(7) -0.001(5) -0.012(5) 0.011(5)
N1A 0.049(8) 0.031(7) 0.039(7) 0.011(6) -0.005(6) 0.000(5)
C3A 0.049(9) 0.023(6) 0.047(9) 0.004(6) -0.008(6) 0.009(6)
C4A 0.040(9) 0.019(6) 0.056(10) 0.002(6) -0.004(6) 0.006(6)
C6A 0.057(10) 0.032(7) 0.048(9) 0.005(7) -0.016(7) -0.001(7)
N2B 0.034(8) 0.095(12) 0.055(9) 0.023(8) -0.002(7) -0.009(9)
O1B 0.064(9) 0.081(13) 0.068(10) 0.010(9) 0.003(7) -0.011(8)
O1A 0.063(11) 0.071(8) 0.064(10) 0.005(8) -0.002(8) 0.015(8)
C7A 0.084(10) 0.033(9) 0.052(11) -0.014(8) 0.001(7) 0.022(7)
O2A 0.061(11) 0.108(15) 0.048(7) -0.005(9) 0.006(6) 0.004(10)
C5A 0.086(12) 0.019(6) 0.052(10) -0.004(7) -0.009(8) 0.004(7)
C8A 0.106(13) 0.040(11) 0.054(12) -0.001(9) 0.027(8) 0.006(10)
C1A 0.047(9) 0.062(12) 0.051(9) 0.010(9) 0.001(6) -0.003(7)
O3A 0.045(9) 0.095(11) 0.103(14) 0.025(12) 0.000(8) -0.015(8)
O2B 0.084(5) 0.086(5) 0.084(5) -0.002(2) 0.001(2) 0.001(2)
C2A 0.060(9) 0.042(9) 0.044(9) 0.005(7) -0.004(6) -0.004(7)
N1B 0.069(13) 0.123(16) 0.082(13) 0.016(11) -0.009(10) -0.023(12)
O4A 0.100(7) 0.101(7) 0.100(7) 0.000(2) 0.001(2) -0.001(2)
O4B 0.12(2) 0.061(13) 0.15(2) -0.022(14) 0.000(16) 0.012(12)
C8B 0.031(11) 0.106(19) 0.078(11) -0.008(14) -0.012(10) 0.001(11)
C4B 0.083(16) 0.090(15) 0.072(14) 0.013(10) -0.005(11) -0.024(12)
C7B 0.044(11) 0.114(19) 0.081(11) 0.020(12) -0.017(9) -0.012(11)
O3B 0.120(18) 0.095(11) 0.114(17) 0.034(10) 0.029(14) 0.055(13)
C1B 0.058(12) 0.103(16) 0.089(13) 0.010(12) -0.008(9) -0.010(11)
C6B 0.076(16) 0.124(19) 0.097(17) 0.016(13) -0.027(13) 0.018(14)
C5B 0.080(16) 0.095(14) 0.077(15) 0.020(11) -0.017(12) -0.001(13)
C3B 0.093(18) 0.110(16) 0.087(17) 0.000(12) -0.020(13) -0.019(14)
C2B 0.072(16) 0.117(18) 0.098(16) 0.031(12) -0.011(12) -0.030(13)
S3 0.118(3) 0.119(3) 0.118(3) -0.0004(10) 0.0026(10) -0.0008(10)
O1C 0.141(6) 0.142(6) 0.141(6) 0.000(2) 0.002(2) 0.000(2)
O3C 0.155(6) 0.153(6) 0.154(6) -0.002(2) 0.003(2) -0.001(2)
C3C 0.22(2) 0.21(2) 0.22(2) 0.016(13) 0.010(12) -0.008(15)
C8C 0.235(9) 0.235(9) 0.235(9) -0.0001(10) 0.0041(10) 0.0000(10)
N1C 0.217(8) 0.217(8) 0.217(8) -0.0001(10) 0.0039(10) 0.0001(10)
C4C 0.228(8) 0.228(8) 0.228(8) 0.0001(10) 0.0040(10) 0.0001(10)
O4C 0.242(10) 0.241(10) 0.242(10) 0.000(2) 0.005(2) 0.000(2)
C1C 0.148(11) 0.281(18) 0.14(2) -0.023(14) 0.041(15) -0.01(2)
N2C 0.231(8) 0.231(8) 0.231(8) 0.0000(10) 0.0040(10) 0.0001(10)
C6C 0.228(8) 0.228(8) 0.228(8) 0.0000(10) 0.0040(10) -0.0001(10)
C5C 0.230(8) 0.229(8) 0.229(8) -0.0002(10) 0.0041(10) 0.0000(10)
C7C 0.232(8) 0.232(8) 0.232(8) 0.0000(10) 0.0041(10) 0.0000(10)
O2C 0.151(6) 0.150(6) 0.150(6) 0.001(2) 0.002(2) 0.001(2)
C2C 0.18(2) 0.29(2) 0.19(3) -0.031(17) 0.04(2) 0.029(16)
O1X 0.065(10) 0.046(8) 0.042(8) 0.010(6) -0.002(7) -0.009(7)
O2X 0.058(9) 0.059(9) 0.057(9) 0.000(2) 0.001(2) 0.001(2)
O3X 0.038(8) 0.038(8) 0.038(8) 0.000(2) 0.000(2) 0.000(2)

loop_
_atom_type_symbol
_atom_type_description
_atom_type_scat_dispersion_real
_atom_type_scat_dispersion_imag
_atom_type_scat_source
C C 0.0033 0.0016 'International Tables Vol C Tables 4.2.6.8 and 6.1.1.4'
H H 0.0000 0.0000 'International Tables Vol C Tables 4.2.6.8 and 6.1.1.4'
N N 0.0061 0.0033 'International Tables Vol C Tables 4.2.6.8 and 6.1.1.4'
O O 0.0106 0.0060 'International Tables Vol C Tables 4.2.6.8 and 6.1.1.4'
Si Si 0.0817 0.0704 'International Tables Vol C Tables 4.2.6.8 and 6.1.1.4'
W W -0.8490 6.8722 'International Tables Vol C Tables 4.2.6.8 and 6.1.1.4'
S S 0.1246 0.1234 'International Tables Vol C Tables 4.2.6.8 and 6.1.1.4'

loop_
_geom_angle_atom_site_label_1
_geom_angle_atom_site_label_2
_geom_angle_atom_site_label_3
_geom_angle
_geom_angle_site_symmetry_1
_geom_angle_site_symmetry_3
_geom_angle_publ_flag
O41 W1 O28 100.0(5) . . ?
O41 W1 O1 102.6(5) . . ?
O28 W1 O1 157.4(5) . . ?
O41 W1 O8 103.9(6) . . ?
O28 W1 O8 90.1(5) . . ?
O1 W1 O8 85.2(5) . . ?
O41 W1 O15 98.6(6) . . ?
O28 W1 O15 88.5(5) . . ?
O1 W1 O15 87.5(5) . . ?
O8 W1 O15 157.3(5) . . ?
O41 W1 O16 169.3(5) . . ?
O28 W1 O16 74.2(4) . . ?
O1 W1 O16 83.4(4) . . ?
O8 W1 O16 85.2(4) . . ?
O15 W1 O16 72.7(5) . . ?
O35 W2 O33 100.8(6) . . ?
O35 W2 O1 102.8(5) . . ?
O33 W2 O1 86.6(5) . . ?
O35 W2 O5 98.4(5) . . ?
O33 W2 O5 88.3(5) . . ?
O1 W2 O5 158.7(4) . . ?
O35 W2 O2 100.9(6) . . ?
O33 W2 O2 158.2(5) . . ?
O1 W2 O2 90.7(5) . . ?
O5 W2 O2 86.4(5) . . ?
O35 W2 O6 169.9(5) . . ?
O33 W2 O6 85.2(4) . . ?
O1 W2 O6 85.5(4) . . ?
O5 W2 O6 73.5(4) . . ?
O2 W2 O6 73.0(4) . . ?
O40 W3 O3 99.5(7) . . ?
O40 W3 O2 100.6(6) . . ?
O3 W3 O2 88.0(5) . . ?
O40 W3 O30 101.6(6) . . ?
O3 W3 O30 88.6(5) . . ?
O2 W3 O30 157.8(5) . . ?
O40 W3 O14 103.3(7) . . ?
O3 W3 O14 157.1(5) . . ?
O2 W3 O14 89.4(5) . . ?
O30 W3 O14 85.3(5) . . ?
O40 W3 O6 169.9(6) . . ?
O3 W3 O6 72.7(4) . . ?
O2 W3 O6 73.2(4) . . ?
O30 W3 O6 84.8(4) . . ?
O14 W3 O6 84.8(5) . . ?
O4 W4 O32 102.4(6) . . ?
O4 W4 O31 100.5(5) . . ?
O32 W4 O31 85.2(5) . . ?
O4 W4 O5 102.0(5) . . ?
O32 W4 O5 89.7(5) . . ?
O31 W4 O5 157.6(5) . . ?
O4 W4 O3 99.7(6) . . ?
O32 W4 O3 157.7(5) . . ?
O31 W4 O3 88.2(5) . . ?
O5 W4 O3 88.3(5) . . ?
O4 W4 O6 170.5(5) . . ?
O32 W4 O6 85.8(4) . . ?
O31 W4 O6 84.9(4) . . ?
O5 W4 O6 73.0(4) . . ?
O3 W4 O6 72.4(4) . . ?
O34 W5 O8 104.6(5) . . ?
O34 W5 O20 101.0(5) . . ?
O8 W5 O20 89.2(5) . . ?
O34 W5 O9 98.1(5) . . ?
O8 W5 O9 157.3(5) . . ?
O20 W5 O9 87.8(5) . . ?
O34 W5 O33 102.0(5) . . ?
O8 W5 O33 85.5(5) . . ?
O20 W5 O33 156.9(4) . . ?
O9 W5 O33 88.5(5) . . ?
O34 W5 O7 169.4(5) . . ?
O8 W5 O7 84.2(4) . . ?
O20 W5 O7 72.8(4) . . ?
O9 W5 O7 73.4(4) . . ?
O33 W5 O7 84.4(4) . . ?
O43 W6 O9 99.6(6) . . ?
O43 W6 O10 102.8(6) . . ?
O9 W6 O10 157.5(5) . . ?
O43 W6 O21 101.0(6) . . ?
O9 W6 O21 88.4(5) . . ?
O10 W6 O21 89.4(5) . . ?
O43 W6 O32 101.2(6) . . ?
O9 W6 O32 88.2(5) . . ?
O10 W6 O32 85.5(5) . . ?
O21 W6 O32 157.8(5) . . ?
O43 W6 O7 170.5(5) . . ?
O9 W6 O7 72.9(4) . . ?
O10 W6 O7 85.1(4) . . ?
O21 W6 O7 73.5(4) . . ?
O32 W6 O7 84.5(4) . . ?
O42 W7 O31 101.8(6) . . ?
O42 W7 O10 101.4(6) . . ?
O31 W7 O10 84.7(5) . . ?
O42 W7 O26 100.2(6) . . ?
O31 W7 O26 158.0(5) . . ?
O10 W7 O26 90.1(5) . . ?
O42 W7 O11 99.9(6) . . ?
O31 W7 O11 88.6(5) . . ?
O10 W7 O11 158.6(5) . . ?
O26 W7 O11 88.5(5) . . ?
O42 W7 O25 171.4(5) . . ?
O31 W7 O25 84.1(4) . . ?
O10 W7 O25 85.3(4) . . ?
O26 W7 O25 74.1(4) . . ?
O11 W7 O25 73.8(4) . . ?
O39 W8 O30 101.3(6) . . ?
O39 W8 O12 101.2(7) . . ?
O30 W8 O12 85.7(5) . . ?
O39 W8 O24 101.4(6) . . ?
O30 W8 O24 157.3(5) . . ?
O12 W8 O24 90.0(5) . . ?
O39 W8 O11 101.5(6) . . ?
O30 W8 O11 88.4(5) . . ?
O12 W8 O11 157.2(5) . . ?
O24 W8 O11 86.9(5) . . ?
O39 W8 O25 171.9(6) . . ?
O30 W8 O25 84.4(4) . . ?
O12 W8 O25 84.9(4) . . ?
O24 W8 O25 73.0(4) . . ?
O11 W8 O25 72.7(4) . . ?
O13 W9 O12 102.7(6) . . ?
O13 W9 O14 101.7(6) . . ?
O12 W9 O14 86.6(5) . . ?
O13 W9 O29 97.9(6) . . ?
O12 W9 O29 89.8(5) . . ?
O14 W9 O29 160.5(5) . . ?
O13 W9 O15 98.5(6) . . ?
O12 W9 O15 158.8(5) . . ?
O14 W9 O15 89.6(5) . . ?
O29 W9 O15 86.9(5) . . ?
O13 W9 O16 169.9(5) . . ?
O12 W9 O16 84.7(4) . . ?
O14 W9 O16 85.5(5) . . ?
O29 W9 O16 75.1(4) . . ?
O15 W9 O16 74.2(4) . . ?
O27 W10 O17 105.0(5) . . ?
O27 W10 O22 102.0(5) . . ?
O17 W10 O22 86.0(5) . . ?
O27 W10 O29 101.2(5) . . ?
O17 W10 O29 90.8(5) . . ?
O22 W10 O29 156.6(4) . . ?
O27 W10 O28 98.0(5) . . ?
O17 W10 O28 156.9(4) . . ?
O22 W10 O28 87.1(5) . . ?
O29 W10 O28 86.8(5) . . ?
O27 W10 O16 169.2(5) . . ?
O17 W10 O16 84.5(4) . . ?
O22 W10 O16 83.5(4) . . ?
O29 W10 O16 73.1(4) . . ?
O28 W10 O16 72.9(4) . . ?
O18 W11 O17 101.3(5) . . ?
O18 W11 O19 102.4(5) . . ?
O17 W11 O19 87.8(5) . . ?
O18 W11 O24 99.6(5) . . ?
O17 W11 O24 89.3(5) . . ?
O19 W11 O24 157.9(4) . . ?
O18 W11 O26 99.5(5) . . ?
O17 W11 O26 159.1(5) . . ?
O19 W11 O26 88.8(5) . . ?
O24 W11 O26 86.2(5) . . ?
O18 W11 O25 170.4(5) . . ?
O17 W11 O25 85.5(4) . . ?
O19 W11 O25 84.4(4) . . ?
O24 W11 O25 73.5(4) . . ?
O26 W11 O25 73.6(4) . . ?
O23 W12 O22 103.4(5) . . ?
O23 W12 O20 99.8(5) . . ?
O22 W12 O20 89.1(5) . . ?
O23 W12 O19 102.6(5) . . ?
O22 W12 O19 86.7(5) . . ?
O20 W12 O19 157.5(4) . . ?
O23 W12 O21 99.0(6) . . ?
O22 W12 O21 157.5(4) . . ?
O20 W12 O21 87.3(5) . . ?
O19 W12 O21 88.2(5) . . ?
O23 W12 O7 170.3(5) . . ?
O22 W12 O7 83.4(4) . . ?
O20 W12 O7 73.2(4) . . ?
O19 W12 O7 84.4(4) . . ?
O21 W12 O7 74.3(4) . . ?
O7 Si1 O6 110.2(5) . . ?
O7 Si1 O25 109.6(6) . . ?
O6 Si1 O25 109.1(5) . . ?
O7 Si1 O16 110.2(5) . . ?
O6 Si1 O16 107.7(6) . . ?
O25 Si1 O16 110.0(5) . . ?
O2A S1 O3A 110.7(13) . . ?
O2A S1 O1A 112.7(12) . . ?
O3A S1 O1A 114.9(12) . . ?
O2A S1 C1A 107.0(12) . . ?
O3A S1 C1A 104.5(12) . . ?
O1A S1 C1A 106.4(12) . . ?
O3B S2 O1B 111.2(16) . . ?
O3B S2 O2B 112.8(15) . . ?
O1B S2 O2B 114.3(13) . . ?
O3B S2 C1B 106.1(16) . . ?
O1B S2 C1B 106.6(13) . . ?
O2B S2 C1B 105.2(16) . . ?
W2 O1 W1 151.2(7) . . ?
W3 O2 W2 122.0(6) . . ?
W3 O3 W4 123.4(5) . . ?
W2 O5 W4 121.6(5) . . ?
Si1 O6 W2 124.0(6) . . ?
Si1 O6 W4 123.3(6) . . ?
W2 O6 W4 91.9(3) . . ?
Si1 O6 W3 124.7(6) . . ?
W2 O6 W3 91.8(4) . . ?
W4 O6 W3 91.5(3) . . ?
Si1 O7 W12 124.7(5) . . ?
Si1 O7 W5 124.9(6) . . ?
W12 O7 W5 91.4(3) . . ?
Si1 O7 W6 123.9(5) . . ?
W12 O7 W6 91.0(4) . . ?
W5 O7 W6 90.8(3) . . ?
W5 O8 W1 153.1(6) . . ?
W6 O9 W5 122.8(6) . . ?
W6 O10 W7 151.4(7) . . ?
W7 O11 W8 121.2(5) . . ?
W9 O12 W8 151.1(7) . . ?
W9 O14 W3 150.7(7) . . ?
W9 O15 W1 120.3(6) . . ?
Si1 O16 W9 125.7(5) . . ?
Si1 O16 W1 123.6(5) . . ?
W9 O16 W1 92.8(4) . . ?
Si1 O16 W10 122.6(6) . . ?
W9 O16 W10 91.7(4) . . ?
W1 O16 W10 90.8(3) . . ?
W11 O17 W10 151.0(6) . . ?
W11 O19 W12 150.1(7) . . ?
W5 O20 W12 122.6(5) . . ?
W6 O21 W12 121.1(6) . . ?
W12 O22 W10 152.4(6) . . ?
W8 O24 W11 122.3(5) . . ?
Si1 O25 W7 125.5(6) . . ?
Si1 O25 W11 123.1(5) . . ?
W7 O25 W11 91.7(4) . . ?
Si1 O25 W8 123.5(6) . . ?
W7 O25 W8 92.2(3) . . ?
W11 O25 W8 91.2(3) . . ?
W7 O26 W11 120.5(6) . . ?
W1 O28 W10 122.2(6) . . ?
W9 O29 W10 120.0(6) . . ?
W8 O30 W3 152.4(7) . . ?
W7 O31 W4 152.6(6) . . ?
W4 O32 W6 151.3(6) . . ?
W2 O33 W5 150.8(6) . . ?
C7A N2A C5A 112.8(16) . . ?
C7A N2A C4A 111.4(15) . . ?
C5A N2A C4A 106.9(15) . . ?
C3A N1A C6A 108.3(16) . . ?
C3A N1A C2A 105.0(15) . . ?
C6A N1A C2A 110.9(15) . . ?
N1A C3A C4A 111.4(16) . . ?
N1A C3A H3AA 109.3 . . ?
C4A C3A H3AA 109.3 . . ?
N1A C3A H3AB 109.3 . . ?
C4A C3A H3AB 109.3 . . ?
H3AA C3A H3AB 108.0 . . ?
C3A C4A N2A 111.0(15) . . ?
C3A C4A H4AA 109.4 . . ?
N2A C4A H4AA 109.4 . . ?
C3A C4A H4AB 109.4 . . ?
N2A C4A H4AB 109.4 . . ?
H4AA C4A H4AB 108.0 . . ?
N1A C6A C5A 110.7(17) . . ?
N1A C6A H6AA 109.5 . . ?
C5A C6A H6AA 109.5 . . ?
N1A C6A H6AB 109.5 . . ?
C5A C6A H6AB 109.5 . . ?
H6AA C6A H6AB 108.1 . . ?
C7B N2B C5B 113(2) . . ?
C7B N2B C4B 108(2) . . ?
C5B N2B C4B 111(2) . . ?
N2A C7A C8A 114.3(18) . . ?
N2A C7A H7AA 108.7 . . ?
C8A C7A H7AA 108.7 . . ?
N2A C7A H7AB 108.7 . . ?
C8A C7A H7AB 108.7 . . ?
H7AA C7A H7AB 107.6 . . ?
C6A C5A N2A 110.3(16) . . ?
C6A C5A H5AA 109.6 . . ?
N2A C5A H5AA 109.6 . . ?
C6A C5A H5AB 109.6 . . ?
N2A C5A H5AB 109.6 . . ?
H5AA C5A H5AB 108.1 . . ?
O4A C8A C7A 110(2) . . ?
O4A C8A H8AA 109.7 . . ?
C7A C8A H8AA 109.7 . . ?
O4A C8A H8AB 109.7 . . ?
C7A C8A H8AB 109.7 . . ?
H8AA C8A H8AB 108.2 . . ?
C2A C1A S1 113.3(16) . . ?
C2A C1A H1AB 108.9 . . ?
S1 C1A H1AB 108.9 . . ?
C2A C1A H1AC 108.9 . . ?
S1 C1A H1AC 108.9 . . ?
H1AB C1A H1AC 107.7 . . ?
N1A C2A C1A 111.8(17) . . ?
N1A C2A H2AB 109.2 . . ?
C1A C2A H2AB 109.2 . . ?
N1A C2A H2AC 109.2 . . ?
C1A C2A H2AC 109.2 . . ?
H2AB C2A H2AC 107.9 . . ?
C3B N1B C6B 108(3) . . ?
C3B N1B C2B 110(3) . . ?
C6B N1B C2B 117(3) . . ?
C8A O4A H4AC 109.5 . . ?
C8B O4B H4BA 109.5 . . ?
O4B C8B C7B 111(3) . . ?
O4B C8B H8BA 109.4 . . ?
C7B C8B H8BA 109.4 . . ?
O4B C8B H8BB 109.4 . . ?
C7B C8B H8BB 109.4 . . ?
H8BA C8B H8BB 108.0 . . ?
C3B C4B N2B 114(3) . . ?
C3B C4B H4BB 108.7 . . ?
N2B C4B H4BB 108.7 . . ?
C3B C4B H4BC 108.7 . . ?
N2B C4B H4BC 108.7 . . ?
H4BB C4B H4BC 107.6 . . ?
C8B C7B N2B 116(2) . . ?
C8B C7B H7BA 108.4 . . ?
N2B C7B H7BA 108.4 . . ?
C8B C7B H7BB 108.4 . . ?
N2B C7B H7BB 108.4 . . ?
H7BA C7B H7BB 107.4 . . ?
C2B C1B S2 119(3) . . ?
C2B C1B H1BB 120.5 . . ?
S2 C1B H1BB 120.5 . . ?
N1B C6B C5B 112(3) . . ?
N1B C6B H6BA 109.2 . . ?
C5B C6B H6BA 109.2 . . ?
N1B C6B H6BB 109.2 . . ?
C5B C6B H6BB 109.2 . . ?
H6BA C6B H6BB 107.9 . . ?
N2B C5B C6B 106(3) . . ?
N2B C5B H5BA 110.5 . . ?
C6B C5B H5BA 110.5 . . ?
N2B C5B H5BB 110.5 . . ?
C6B C5B H5BB 110.5 . . ?
H5BA C5B H5BB 108.7 . . ?
C4B C3B N1B 112(3) . . ?
C4B C3B H3BB 109.3 . . ?
N1B C3B H3BB 109.3 . . ?
C4B C3B H3BC 109.3 . . ?
N1B C3B H3BC 109.3 . . ?
H3BB C3B H3BC 107.9 . . ?
C1B C2B N1B 116(3) . . ?
C1B C2B H2BB 108.3 . . ?
N1B C2B H2BB 108.3 . . ?
C1B C2B H2BC 108.3 . . ?
N1B C2B H2BC 108.3 . . ?
H2BB C2B H2BC 107.4 . . ?
O1C S3 O3C 118.9(13) . . ?
O1C S3 O2C 118.2(13) . . ?
O3C S3 O2C 113.5(12) . . ?
O1C S3 C1C 100.7(13) . . ?
O3C S3 C1C 101.4(13) . . ?
O2C S3 C1C 98.8(13) . . ?
N1C C3C C4C 105(5) . . ?
N1C C3C H3CB 110.8 . . ?
C4C C3C H3CB 110.8 . . ?
N1C C3C H3CC 110.8 . . ?
C4C C3C H3CC 110.8 . . ?
H3CB C3C H3CC 108.8 . . ?
O4C C8C C7C 151(8) . . ?
O4C C8C H8CA 104.4 . . ?
C7C C8C H8CA 104.4 . . ?
C2C N1C C6C 128(5) . . ?
C2C N1C C3C 117(6) . . ?
C6C N1C C3C 98(4) . . ?
N2C C4C C3C 114(5) . . ?
N2C C4C H4CA 122.8 . . ?
C3C C4C H4CA 122.8 . . ?
C8C O4C H4CB 109.5 . . ?
C2C C1C S3 119.4(19) . . ?
C7C N2C C4C 139(6) . . ?
C7C N2C C5C 104(6) . . ?
C4C N2C C5C 115(5) . . ?
N1C C6C C5C 119(6) . . ?
N1C C6C H6CA 120.4 . . ?
C5C C6C H6CA 120.4 . . ?
N2C C5C C6C 89(4) . . ?
N2C C5C H5CA 113.7 . . ?
C6C C5C H5CA 113.7 . . ?
N2C C5C H5CB 113.7 . . ?
C6C C5C H5CB 113.7 . . ?
H5CA C5C H5CB 111.0 . . ?
N2C C7C C8C 159(8) . . ?
N2C C7C H7CA 100.7 . . ?
C8C C7C H7CA 100.7 . . ?
N1C C2C C1C 161(6) . . ?

loop_
_geom_bond_atom_site_label_1
_geom_bond_atom_site_label_2
_geom_bond_distance
_geom_bond_site_symmetry_2
_geom_bond_publ_flag
W1 O41 1.692(12) . ?
W1 O28 1.884(11) . ?
W1 O1 1.906(10) . ?
W1 O8 1.918(12) . ?
W1 O15 1.951(13) . ?
W1 O16 2.358(10) . ?
W2 O35 1.712(11) . ?
W2 O33 1.885(12) . ?
W2 O1 1.898(11) . ?
W2 O5 1.917(11) . ?
W2 O2 1.941(12) . ?
W2 O6 2.323(10) . ?
W3 O40 1.719(12) . ?
W3 O3 1.895(12) . ?
W3 O2 1.893(12) . ?
W3 O30 1.905(11) . ?
W3 O14 1.910(12) . ?
W3 O6 2.349(11) . ?
W4 O4 1.693(11) . ?
W4 O32 1.903(11) . ?
W4 O31 1.916(10) . ?
W4 O5 1.924(11) . ?
W4 O3 1.922(12) . ?
W4 O6 2.342(11) . ?
W5 O34 1.695(11) . ?
W5 O8 1.873(12) . ?
W5 O20 1.900(11) . ?
W5 O9 1.920(12) . ?
W5 O33 1.923(11) . ?
W5 O7 2.346(9) . ?
W6 O43 1.719(13) . ?
W6 O9 1.910(11) . ?
W6 O10 1.911(11) . ?
W6 O21 1.912(11) . ?
W6 O32 1.915(11) . ?
W6 O7 2.374(10) . ?
W7 O42 1.704(13) . ?
W7 O31 1.900(10) . ?
W7 O10 1.920(12) . ?
W7 O26 1.922(11) . ?
W7 O11 1.937(13) . ?
W7 O25 2.320(11) . ?
W8 O39 1.704(12) . ?
W8 O30 1.900(11) . ?
W8 O12 1.912(13) . ?
W8 O24 1.914(11) . ?
W8 O11 1.939(13) . ?
W8 O25 2.365(10) . ?
W9 O13 1.693(13) . ?
W9 O12 1.893(12) . ?
W9 O14 1.903(12) . ?
W9 O29 1.919(12) . ?
W9 O15 1.938(13) . ?
W9 O16 2.301(11) . ?
W10 O27 1.700(11) . ?
W10 O17 1.915(11) . ?
W10 O22 1.914(12) . ?
W10 O29 1.945(13) . ?
W10 O28 1.957(11) . ?
W10 O16 2.362(10) . ?
W11 O18 1.709(11) . ?
W11 O17 1.887(12) . ?
W11 O19 1.890(11) . ?
W11 O24 1.924(12) . ?
W11 O26 1.927(12) . ?
W11 O25 2.338(10) . ?
W12 O23 1.703(12) . ?
W12 O22 1.898(12) . ?
W12 O20 1.910(11) . ?
W12 O19 1.917(11) . ?
W12 O21 1.935(12) . ?
W12 O7 2.323(10) . ?
Si1 O7 1.614(11) . ?
Si1 O6 1.631(10) . ?
Si1 O25 1.634(10) . ?
Si1 O16 1.650(11) . ?
S1 O2A 1.438(18) . ?
S1 O3A 1.445(19) . ?
S1 O1A 1.460(19) . ?
S1 C1A 1.72(2) . ?
S2 O3B 1.40(2) . ?
S2 O1B 1.46(2) . ?
S2 O2B 1.47(2) . ?
S2 C1B 1.72(3) . ?
N2A C7A 1.47(3) . ?
N2A C5A 1.52(3) . ?
N2A C4A 1.52(2) . ?
N1A C3A 1.45(3) . ?
N1A C6A 1.49(2) . ?
N1A C2A 1.55(3) . ?
C3A C4A 1.49(3) . ?
C3A H3AA 0.9700 . ?
C3A H3AB 0.9700 . ?
C4A H4AA 0.9700 . ?
C4A H4AB 0.9700 . ?
C6A C5A 1.48(3) . ?
C6A H6AA 0.9700 . ?
C6A H6AB 0.9700 . ?
N2B C7B 1.46(3) . ?
N2B C5B 1.48(4) . ?
N2B C4B 1.53(4) . ?
C7A C8A 1.47(4) . ?
C7A H7AA 0.9700 . ?
C7A H7AB 0.9700 . ?
C5A H5AA 0.9700 . ?
C5A H5AB 0.9700 . ?
C8A O4A 1.44(4) . ?
C8A H8AA 0.9700 . ?
C8A H8AB 0.9700 . ?
C1A C2A 1.58(3) . ?
C1A H1AB 0.9700 . ?
C1A H1AC 0.9700 . ?
C2A H2AB 0.9700 . ?
C2A H2AC 0.9700 . ?
N1B C3B 1.48(4) . ?
N1B C6B 1.51(5) . ?
N1B C2B 1.54(4) . ?
O4A H4AC 0.8200 . ?
O4B C8B 1.38(3) . ?
O4B H4BA 0.8200 . ?
C8B C7B 1.45(4) . ?
C8B H8BA 0.9700 . ?
C8B H8BB 0.9700 . ?
C4B C3B 1.37(4) . ?
C4B H4BB 0.9700 . ?
C4B H4BC 0.9700 . ?
C7B H7BA 0.9700 . ?
C7B H7BB 0.9700 . ?
C1B C2B 1.43(4) . ?
C1B H1BB 0.9300 . ?
C6B C5B 1.56(4) . ?
C6B H6BA 0.9700 . ?
C6B H6BB 0.9700 . ?
C5B H5BA 0.9700 . ?
C5B H5BB 0.9700 . ?
C3B H3BB 0.9700 . ?
C3B H3BC 0.9700 . ?
C2B H2BB 0.9700 . ?
C2B H2BC 0.9700 . ?
S3 O1C 1.429(17) . ?
S3 O3C 1.461(17) . ?
S3 O2C 1.475(17) . ?
S3 C1C 1.630(19) . ?
C3C N1C 1.54(2) . ?
C3C C4C 1.55(2) . ?
C3C H3CB 0.9700 . ?
C3C H3CC 0.9700 . ?
C8C O4C 1.43(2) . ?
C8C C7C 1.56(2) . ?
C8C H8CA 0.9300 . ?
N1C C2C 1.513(17) . ?
N1C C6C 1.54(2) . ?
C4C N2C 1.53(3) . ?
C4C H4CA 0.9300 . ?
O4C H4CB 0.8200 . ?
C1C C2C 1.596(19) . ?
N2C C7C 1.502(18) . ?
N2C C5C 1.53(3) . ?
C6C C5C 1.55(2) . ?
C6C H6CA 0.9300 . ?
C5C H5CA 0.9700 . ?
C5C H5CB 0.9700 . ?
C7C H7CA 0.9300 . ?

loop_
_geom_torsion_atom_site_label_1
_geom_torsion_atom_site_label_2
_geom_torsion_atom_site_label_3
_geom_torsion_atom_site_label_4
_geom_torsion
_geom_torsion_site_symmetry_1
_geom_torsion_site_symmetry_2
_geom_torsion_site_symmetry_3
_geom_torsion_site_symmetry_4
_geom_torsion_publ_flag
O35 W2 O1 W1 -127.1(13) . . . . ?
O33 W2 O1 W1 -26.8(13) . . . . ?
O5 W2 O1 W1 50(2) . . . . ?
O2 W2 O1 W1 131.5(13) . . . . ?
O6 W2 O1 W1 58.6(13) . . . . ?
O40 W3 O2 W2 -172.5(8) . . . . ?
O3 W3 O2 W2 -73.2(8) . . . . ?
O30 W3 O2 W2 8(2) . . . . ?
O14 W3 O2 W2 84.0(8) . . . . ?
O6 W3 O2 W2 -0.7(6) . . . . ?
O40 W3 O3 W4 170.8(7) . . . . ?
O2 W3 O3 W4 70.4(7) . . . . ?
O30 W3 O3 W4 -87.7(7) . . . . ?
O14 W3 O3 W4 -13.4(16) . . . . ?
O6 W3 O3 W4 -2.6(6) . . . . ?
O7 Si1 O6 W2 -59.1(8) . . . . ?
O25 Si1 O6 W2 -179.5(6) . . . . ?
O16 Si1 O6 W2 61.1(8) . . . . ?
O7 Si1 O6 W4 60.4(8) . . . . ?
O25 Si1 O6 W4 -60.1(8) . . . . ?
O16 Si1 O6 W4 -179.4(5) . . . . ?
O7 Si1 O6 W3 -180.0(6) . . . . ?
O25 Si1 O6 W3 59.6(8) . . . . ?
O16 Si1 O6 W3 -59.8(8) . . . . ?
O6 Si1 O7 W12 179.8(6) . . . . ?
O25 Si1 O7 W12 -60.1(8) . . . . ?
O16 Si1 O7 W12 61.1(8) . . . . ?
O6 Si1 O7 W5 58.5(8) . . . . ?
O25 Si1 O7 W5 178.6(6) . . . . ?
O16 Si1 O7 W5 -60.2(7) . . . . ?
O6 Si1 O7 W6 -60.8(8) . . . . ?
O25 Si1 O7 W6 59.3(7) . . . . ?
O16 Si1 O7 W6 -179.5(5) . . . . ?
O34 W5 O8 W1 128.2(14) . . . . ?
O20 W5 O8 W1 -130.6(14) . . . . ?
O9 W5 O8 W1 -48(2) . . . . ?
O33 W5 O8 W1 27.0(13) . . . . ?
O7 W5 O8 W1 -57.8(13) . . . . ?
O13 W9 O12 W8 127.2(15) . . . . ?
O14 W9 O12 W8 26.0(15) . . . . ?
O29 W9 O12 W8 -134.8(15) . . . . ?
O15 W9 O12 W8 -54(2) . . . . ?
O16 W9 O12 W8 -59.8(14) . . . . ?
O7 Si1 O16 W9 -179.8(6) . . . . ?
O6 Si1 O16 W9 60.0(7) . . . . ?
O25 Si1 O16 W9 -58.8(8) . . . . ?
O7 Si1 O16 W1 56.9(8) . . . . ?
O6 Si1 O16 W1 -63.3(7) . . . . ?
O25 Si1 O16 W1 177.9(6) . . . . ?
O7 Si1 O16 W10 -59.6(7) . . . . ?
O6 Si1 O16 W10 -179.8(5) . . . . ?
O25 Si1 O16 W10 61.4(7) . . . . ?
O18 W11 O17 W10 127.6(14) . . . . ?
O19 W11 O17 W10 25.3(14) . . . . ?
O24 W11 O17 W10 -132.8(14) . . . . ?
O26 W11 O17 W10 -55(2) . . . . ?
O25 W11 O17 W10 -59.3(13) . . . . ?
O18 W11 O19 W12 -125.7(12) . . . . ?
O17 W11 O19 W12 -24.6(12) . . . . ?
O24 W11 O19 W12 58(2) . . . . ?
O26 W11 O19 W12 134.8(12) . . . . ?
O25 W11 O19 W12 61.1(12) . . . . ?
O23 W12 O22 W10 -124.1(13) . . . . ?
O20 W12 O22 W10 136.0(13) . . . . ?
O19 W12 O22 W10 -21.9(13) . . . . ?
O21 W12 O22 W10 55(2) . . . . ?
O7 W12 O22 W10 62.8(13) . . . . ?
O7 Si1 O25 W7 -59.9(8) . . . . ?
O6 Si1 O25 W7 60.9(8) . . . . ?
O16 Si1 O25 W7 178.8(6) . . . . ?
O7 Si1 O25 W11 60.7(8) . . . . ?
O6 Si1 O25 W11 -178.6(6) . . . . ?
O16 Si1 O25 W11 -60.6(8) . . . . ?
O7 Si1 O25 W8 178.2(6) . . . . ?
O6 Si1 O25 W8 -61.1(8) . . . . ?
O16 Si1 O25 W8 56.9(8) . . . . ?
O41 W1 O28 W10 170.4(8) . . . . ?
O1 W1 O28 W10 -7.7(18) . . . . ?
O8 W1 O28 W10 -85.5(7) . . . . ?
O15 W1 O28 W10 71.9(7) . . . . ?
O16 W1 O28 W10 -0.5(6) . . . . ?
O39 W8 O30 W3 128.1(16) . . . . ?
O12 W8 O30 W3 27.4(16) . . . . ?
O24 W8 O30 W3 -52(3) . . . . ?
O11 W8 O30 W3 -130.6(16) . . . . ?
O25 W8 O30 W3 -57.8(16) . . . . ?
O35 W2 O33 W5 129.3(13) . . . . ?
O1 W2 O33 W5 26.9(13) . . . . ?
O5 W2 O33 W5 -132.4(13) . . . . ?
O2 W2 O33 W5 -57(2) . . . . ?
O6 W2 O33 W5 -58.8(13) . . . . ?
C6A N1A C3A C4A 59.8(19) . . . . ?
C2A N1A C3A C4A 178.3(15) . . . . ?
N1A C3A C4A N2A -60(2) . . . . ?
C7A N2A C4A C3A -179.9(17) . . . . ?
C5A N2A C4A C3A 56(2) . . . . ?
C3A N1A C6A C5A -61(2) . . . . ?
C2A N1A C6A C5A -175.5(17) . . . . ?
C5A N2A C7A C8A -176.3(19) . . . . ?
C4A N2A C7A C8A 63(2) . . . . ?
N1A C6A C5A N2A 61(2) . . . . ?
C7A N2A C5A C6A 179.8(17) . . . . ?
C4A N2A C5A C6A -57(2) . . . . ?
N2A C7A C8A O4A 79(2) . . . . ?
O2A S1 C1A C2A 56(2) . . . . ?
O3A S1 C1A C2A 173.5(18) . . . . ?
O1A S1 C1A C2A -65(2) . . . . ?
C3A N1A C2A C1A 178.8(16) . . . . ?
C6A N1A C2A C1A -64(2) . . . . ?
S1 C1A C2A N1A -72(2) . . . . ?
C7B N2B C4B C3B -180(3) . . . . ?
C5B N2B C4B C3B 56(3) . . . . ?
O4B C8B C7B N2B 55(4) . . . . ?
C5B N2B C7B C8B -100(3) . . . . ?
C4B N2B C7B C8B 137(3) . . . . ?
O3B S2 C1B C2B 163(3) . . . . ?
O1B S2 C1B C2B 44(3) . . . . ?
O2B S2 C1B C2B -78(3) . . . . ?
C3B N1B C6B C5B -60(4) . . . . ?
C2B N1B C6B C5B 175(3) . . . . ?
C7B N2B C5B C6B -174(3) . . . . ?
C4B N2B C5B C6B -53(3) . . . . ?
N1B C6B C5B N2B 58(4) . . . . ?
N2B C4B C3B N1B -58(4) . . . . ?
C6B N1B C3B C4B 59(4) . . . . ?
C2B N1B C3B C4B -173(3) . . . . ?
S2 C1B C2B N1B -57(4) . . . . ?
C3B N1B C2B C1B 174(3) . . . . ?
C6B N1B C2B C1B -62(4) . . . . ?
C4C C3C N1C C2C -163(5) . . . . ?
C4C C3C N1C C6C 57(6) . . . . ?
N1C C3C C4C N2C -57(8) . . . . ?
O1C S3 C1C C2C -69(4) . . . . ?
O3C S3 C1C C2C 169(4) . . . . ?
O2C S3 C1C C2C 52(4) . . . . ?
C3C C4C N2C C7C -138(9) . . . . ?
C3C C4C N2C C5C 63(8) . . . . ?
C2C N1C C6C C5C 143(7) . . . . ?
C3C N1C C6C C5C -83(7) . . . . ?
C7C N2C C5C C6C 135(6) . . . . ?
C4C N2C C5C C6C -59(6) . . . . ?
N1C C6C C5C N2C 78(7) . . . . ?
C4C N2C C7C C8C 69(24) . . . . ?
C5C N2C C7C C8C -130(19) . . . . ?
O4C C8C C7C N2C -8(32) . . . . ?
C6C N1C C2C C1C 176(13) . . . . ?
C3C N1C C2C C1C 49(19) . . . . ?
S3 C1C C2C N1C -137(15) . . . . ?
